data_2005116
loop_
_publ_author_name
'Rodrigues, A. M. G. D.'
'do Gambardella, M. T.'
'Francisco, R. H. P.'
'de Sousa, G. F.'
'Filgueiras, C. A. L.'

_publ_section_title
<i>trans</i>-Dichloro(2-<i>n</i>-propylsulfinylpyridine-<i>N</i>)(triethylphosphine-<i>P</i>)palladium(II)
_journal_issue 7
_journal_name_full 'Acta Crystallographica Section C'
_journal_page_first 1641
_journal_page_last 1642
_journal_paper_doi 10.1107/S0108270196002478
_journal_volume 52
_journal_year 1996
_chemical_formula_iupac '[Pd Cl2 (C6 H15 P) (C8 H11 N1 O1 S1)]'
_chemical_formula_moiety '[PdCl2P(C2H5)3(NC5H4)SOC3H7]'
_chemical_formula_sum 'C14 H26 Cl2 N O P Pd S'
_chemical_formula_weight 464.69
_chemical_name_systematic
;
trans-dichloloro-triethylphosphine-2-n-propylsulfinylpyridine-palladium(II)
;
_space_group_IT_number 2
_symmetry_cell_setting triclinic
_symmetry_space_group_name_Hall '-P 1'
_symmetry_space_group_name_H-M 'P -1'
_cell_angle_alpha 105.021(8)
_cell_angle_beta 95.128(9)
_cell_angle_gamma 95.326(8)
_cell_formula_units_Z 2
_cell_length_a 8.0420(8)
_cell_length_b 8.4045(8)
_cell_length_c 15.174(1)
_cell_measurement_reflns_used 25
_cell_measurement_temperature 298
_cell_measurement_theta_max 15
_cell_measurement_theta_min 8
_cell_volume 979.39(16)
_computing_cell_refinement 'CAD-4 Software'
_computing_data_collection 'CAD-4 Software (Enraf-Nonius, 1989)'
_computing_data_reduction 'SDP (Frenz, 1978)'
_computing_molecular_graphics 'ORTEP (Johnson, 1965)'
_computing_publication_material 'DOS 5.0, VAX editor'
_computing_structure_refinement 'SHELX76 (Sheldrick, 1976)'
_computing_structure_solution 'SHELXS86 (Sheldrick, 1985)'
_diffrn_ambient_temperature 298
_diffrn_measurement_device 'Enraf Nonius CAD-4'
_diffrn_measurement_method \w/2\q
_diffrn_radiation_monochromator graphite
_diffrn_radiation_source 'fine-focus sealed tube'
_diffrn_radiation_type MoK\a
_diffrn_radiation_wavelength 0.71073
_diffrn_reflns_av_R_equivalents 0.0220
_diffrn_reflns_limit_h_max 10
_diffrn_reflns_limit_h_min -10
_diffrn_reflns_limit_k_max 10
_diffrn_reflns_limit_k_min -11
_diffrn_reflns_limit_l_max 20
_diffrn_reflns_limit_l_min 0
_diffrn_reflns_number 4886
_diffrn_reflns_theta_max 27.97
_diffrn_reflns_theta_min 1.40
_diffrn_standards_decay_% 3.7
_diffrn_standards_interval_time 120
_diffrn_standards_number 2
_exptl_absorpt_coefficient_mu 1.406
_exptl_absorpt_correction_T_max 0.9996
_exptl_absorpt_correction_T_min 0.8361
_exptl_absorpt_correction_type 'DIFABS (Walker & Stuart, 1983)'
_exptl_crystal_colour orange
_exptl_crystal_density_diffrn 1.576
_exptl_crystal_description prism
_exptl_crystal_F_000 472
_exptl_crystal_size_max 0.40
_exptl_crystal_size_mid 0.30
_exptl_crystal_size_min 0.20
_refine_diff_density_max .685
_refine_diff_density_min -.862
_refine_ls_extinction_method none
_refine_ls_goodness_of_fit_all 1.26
_refine_ls_goodness_of_fit_obs 1.33
_refine_ls_hydrogen_treatment 'H atoms riding with C---H = 1.08\%A'
_refine_ls_matrix_type full
_refine_ls_number_constraints 0
_refine_ls_number_parameters 202
_refine_ls_number_reflns 3307
_refine_ls_number_restraints 0
_refine_ls_R_factor_all .0612
_refine_ls_R_factor_obs .0427
_refine_ls_shift/esd_max .2
_refine_ls_shift/esd_mean .01
_refine_ls_structure_factor_coef F
_refine_ls_weighting_details 'w = 1/[\s^2^(F) + 0.000738F^2^]'
_refine_ls_weighting_scheme calc
_refine_ls_wR_factor_all .0576
_refine_ls_wR_factor_obs .0476
_reflns_number_observed 3307
_reflns_number_total 4711
_reflns_observed_criterion >3\s(F)
_cod_data_source_file fg1058.cif
_cod_data_source_block Pd
_cod_depositor_comments
;
The following automatic conversions were performed:

'_refine_ls_weighting_scheme' value 'w = 1/[\s^2^(F) + 0.000738F^2^]'
was changed to 'calc'. New tag '_refine_ls_weighting_details' was
created. The value of the new tag was set to 'w = 1/[\s^2^(F) +
0.000738F^2^]'.

Automatic conversion script
Id: cif_fix_values 3143 2015-03-26 13:38:13Z robertas 
;
_cod_original_cell_volume 979.4(2)
_cod_database_code 2005116

loop_
_symmetry_equiv_pos_as_xyz
x,y,z
-x,-y,-z

loop_
_atom_site_aniso_label
_atom_site_aniso_U_11
_atom_site_aniso_U_22
_atom_site_aniso_U_33
_atom_site_aniso_U_12
_atom_site_aniso_U_13
_atom_site_aniso_U_23
_atom_site_aniso_type_symbol
Pd 0.0461(2) 0.0457(2) 0.0470(2) 0.0126(2) 0.00520(10) 0.00470(10) Pd
Cl1 0.0990(10) 0.0617(8) 0.0636(9) 0.0224(7) -0.0200(8) -0.0057(7) Cl
Cl2 0.0780(8) 0.0765(9) 0.0653(9) 0.0318(7) -0.0049(7) 0.0003(7) Cl
N 0.046(2) 0.049(2) 0.047(2) 0.015(2) 0.007(2) 0.008(2) N
C2 0.045(2) 0.052(2) 0.050(3) 0.019(2) 0.009(2) 0.009(2) C
C3 0.065(3) 0.059(3) 0.049(3) 0.018(2) -0.004(2) -0.005(2) C
C4 0.105(5) 0.053(3) 0.044(3) 0.005(2) 0.005(3) 0.008(3) C
C5 0.082(4) 0.060(3) 0.050(3) 0.014(3) 0.021(3) 0.030(3) C
C6 0.055(3) 0.062(3) 0.051(3) 0.023(2) 0.016(2) 0.018(2) C
S 0.0504(7) 0.0760(9) 0.0940(10) 0.0215(8) 0.0230(7) 0.0180(6) S
O 0.043(2) 0.154(4) 0.097(4) 0.044(3) 0.008(2) 0.015(2) O
C7 0.058(3) 0.119(5) 0.070(4) 0.005(4) 0.013(3) 0.006(3) C
C8 0.092(6) 0.156(9) 0.150(10) 0.009(8) 0.048(6) 0.013(6) C
C9 0.138(9) 0.170(10) 0.24(2) 0.010(10) 0.080(10) 0.053(9) C
P 0.0622(7) 0.0494(7) 0.0547(8) 0.0102(6) 0.0042(6) 0.0017(5) P
C10 0.083(4) 0.075(4) 0.068(4) 0.023(3) 0.009(3) -0.015(3) C
C11 0.092(5) 0.101(5) 0.109(6) 0.023(5) 0.039(4) -0.001(4) C
C12 0.094(4) 0.063(3) 0.090(5) 0.019(3) 0.009(4) 0.019(3) C
C13 0.100(6) 0.110(6) 0.170(10) 0.037(6) 0.039(6) 0.044(5) C
C14 0.095(4) 0.069(4) 0.054(3) 0.006(3) -0.008(3) -0.004(3) C
C15 0.138(7) 0.097(5) 0.079(5) 0.010(4) -0.026(5) -0.036(5) C

loop_
_atom_site_label
_atom_site_fract_x
_atom_site_fract_y
_atom_site_fract_z
_atom_site_B_iso_or_equiv
_atom_site_thermal_displace_type
_atom_site_calc_attached_atom
_atom_site_type_symbol
Pd 0.37603(4) 0.32836(4) 0.21476(3) 3.66(1) Beq ? Pd
Cl1 0.2903(2) 0.4029(2) 0.0844(1) 6.05(4) Beq ? Cl
Cl2 0.4618(2) 0.2467(2) 0.3428(1) 5.71(4) Beq ? Cl
N 0.2816(4) 0.0786(5) 0.1438(3) 3.7(1) Beq ? N
C2 0.1192(5) 0.0160(5) 0.1283(3) 3.8(1) Beq ? C
C3 0.0578(6) -0.1369(6) 0.0700(3) 4.6(1) Beq ? C
C4 0.1728(8) -0.2358(7) 0.0281(4) 5.5(2) Beq ? C
C5 0.3417(7) -0.1743(6) 0.0442(4) 4.9(2) Beq ? C
C6 0.3916(6) -0.0180(6) 0.1026(3) 4.2(1) Beq ? C
S -0.0252(2) 0.1453(2) 0.1860(1) 5.71(4) Beq ? S
O -0.1970(4) 0.0624(7) 0.1461(3) 7.6(2) Beq ? O
C7 0.0144(7) 0.088(1) 0.2942(4) 6.8(2) Beq ? C
C8 -0.086(1) 0.162(1) 0.3692(8) 10.9(4) Beq ? C
C9 -0.042(2) 0.318(1) 0.407(1) 14.5(6) Beq ? C
P 0.4824(2) 0.5929(2) 0.2773(1) 4.47(4) Beq ? P
C10 0.6274(8) 0.6639(8) 0.2072(4) 6.1(2) Beq ? C
C11 0.7742(9) 0.5660(9) 0.1918(6) 7.9(3) Beq ? C
C12 0.3201(8) 0.7322(7) 0.2820(5) 6.5(2) Beq ? C
C13 0.205(1) 0.715(1) 0.3541(7) 9.7(3) Beq ? C
C14 0.5932(8) 0.6419(7) 0.3915(4) 6.1(2) Beq ? C
C15 0.667(1) 0.8209(9) 0.4326(5) 8.9(3) Beq ? C
H3 -0.0754 -0.1787 0.0577 6.00 Beq C3 H
H4 0.1311 -0.3580 -0.0170 6.00 Beq C4 H
H5 0.4339 -0.2479 0.0117 6.00 Beq C5 H
H6 0.5238 0.0283 0.1156 6.00 Beq C6 H
H7A 0.1455 0.127 0.3198 6.00 Beq C7 H
H7B -0.0098 -0.045 0.2786 6.00 Beq C7 H
H8A -0.067 0.099 0.4225 6.00 Beq C8 H
H8B -0.217 0.141 0.3416 6.00 Beq C8 H
H9A -0.125 0.361 0.459 6.00 Beq C9 H
H9B -0.059 0.380 0.354 6.00 Beq C9 H
H9C 0.087 0.346 0.439 6.00 Beq C9 H
H10A 0.6753 0.7918 0.2405 6.00 Beq C10 H
H10B 0.5594 0.6554 0.1411 6.00 Beq C10 H
H11A 0.8621 0.6023 0.1487 6.00 Beq C11 H
H11B 0.7240 0.4374 0.1627 6.00 Beq C11 H
H11C 0.8379 0.5820 0.2598 6.00 Beq C11 H
H12A 0.2458 0.7022 0.2157 6.00 Beq C12 H
H12B 0.3794 0.8587 0.2988 6.00 Beq C12 H
H13A 0.117 0.805 0.3606 6.00 Beq C13 H
H13B 0.271 0.724 0.4209 6.00 Beq C13 H
H13C 0.139 0.592 0.3258 6.00 Beq C13 H
H14A 0.6950 0.5662 0.3892 6.00 Beq C14 H
H14B 0.5063 0.6102 0.4363 6.00 Beq C14 H
H15A 0.722 0.8507 0.5033 6.00 Beq C15 H
H15B 0.564 0.8931 0.4273 6.00 Beq C15 H
H15C 0.761 0.8493 0.3905 6.00 Beq C15 H

loop_
_atom_type_symbol
_atom_type_description
_atom_type_scat_dispersion_real
_atom_type_scat_dispersion_imag
_atom_type_scat_source
Pd Pd -1.177 1.007 'International Tables Vol IV Table 2.3.1'
Cl Cl 0.132 1.159 'International Tables Vol IV Table 2.3.1'
S S 0.110 0.124 'International Tables Vol IV Table 2.3.1'
P P 0.090 0.095 'International Tables Vol IV Table 2.3.1'
O O 0.008 0.006 'International Tables Vol IV Table 2.3.1'
N N 0.004 0.003 'International Tables Vol IV Table 2.3.1'
C C 0.002 0.002 'International Tables Vol IV Table 2.3.1'
H H 0.0000 0.0000 'International Tables Vol IV Table 2.3.1'

loop_
_geom_angle_atom_site_label_1
_geom_angle_atom_site_label_2
_geom_angle_atom_site_label_3
_geom_angle
_geom_angle_publ_flag
Cl1 Pd Cl2 178.45(5) yes
Cl1 Pd N 88.30(10) yes
Cl1 Pd P 87.60(5) yes
Cl2 Pd N 90.30(10) yes
Cl2 Pd P 93.80(6) yes
N Pd P 174.80(10) yes
Pd N C2 125.2(3) yes
Pd N C6 117.0(3) yes
C2 N C6 117.4(4) yes
N C2 C3 124.3(4) ?
N C6 C5 122.3(4) ?
C2 C3 C4 117.8(5) ?
C3 C4 C5 118.8(4) ?
C4 C5 C6 119.4(5) ?
N C2 S 116.7(3) ?
C3 C2 S 119.1(3) ?
C2 S O 106.4(2) yes
C2 S C7 94.4(3) yes
O S C7 104.8(4) yes
S C7 C8 116.5(6) ?
C7 C8 C9 114(2) ?
Pd P C10 111.5(2) yes
Pd P C12 111.7(2) yes
Pd P C14 116.5(3) yes
C10 P C12 103.5(3) yes
C10 P C14 106.1(3) yes
C12 P C14 106.7(3) yes
P C10 C11 114.0(5) ?
P C12 C13 111.2(6) ?
P C14 C15 116.1(5) ?

loop_
_geom_bond_atom_site_label_1
_geom_bond_atom_site_label_2
_geom_bond_distance
_geom_bond_publ_flag
Pd Cl1 2.294(2) yes
Pd Cl2 2.293(2) yes
Pd N 2.128(3) yes
Pd P 2.2320(10) yes
N C2 1.338(5) ?
C2 C3 1.376(6) ?
C3 C4 1.387(8) ?
C4 C5 1.384(8) ?
C5 C6 1.381(6) ?
N C6 1.342(6) ?
S C2 1.794(5) yes
S O 1.488(4) yes
S C7 1.837(8) yes
C7 C8 1.490(10) ?
C8 C9 1.290(10) ?
P C10 1.808(7) yes
P C12 1.827(7) yes
P C14 1.803(7) yes
C10 C11 1.50(2) ?
C12 C13 1.530(10) ?
C14 C15 1.513(9) ?
